data_1516380
loop_
_publ_author_name
'Yang, Jye-Shane'
'Lin, Cheng-Kai'
'Lahoti, Anand M.'
'Tseng, Chung-Kai'
'Liu, Yi-Hung'
'Lee, Gene-Hsiang'
'Peng, Shie-Ming'

_publ_section_title
;
 Effect of ground-state twisting on the trans --&gt; cis
 photoisomerization and TICT state formation of aminostilbenes.
;
_journal_issue 17
_journal_name_full 'The journal of physical chemistry. A'
_journal_page_first 4868
_journal_page_last 4877
_journal_paper_doi 10.1021/jp807748t
_journal_volume 113
_journal_year 2009
_chemical_formula_sum 'C23 H20 N2'
_chemical_formula_weight 324.41
_chemical_name_systematic
; 
 ? 
;
_space_group_IT_number 14
_symmetry_cell_setting monoclinic
_symmetry_space_group_name_Hall '-P 2ybc'
_symmetry_space_group_name_H-M 'P 1 21/c 1'
_atom_sites_solution_hydrogens geom
_atom_sites_solution_primary direct
_atom_sites_solution_secondary difmap
_audit_creation_method SHELXL-97
_cell_angle_alpha 90.00
_cell_angle_beta 100.830(2)
_cell_angle_gamma 90.00
_cell_formula_units_Z 4
_cell_length_a 16.0282(3)
_cell_length_b 13.2482(3)
_cell_length_c 8.2983(2)
_cell_measurement_reflns_used 6856
_cell_measurement_temperature 295(2)
_cell_measurement_theta_max 30.1727
_cell_measurement_theta_min 2.9283
_cell_volume 1730.72(7)
_computing_cell_refinement
; 
CrysAlis RED, Oxford Diffraction Ltd., 
Version 1.171.32.24 (release 21-04-2008 CrysAlis171 .NET) 
(compiled Apr 21 2008,18:23:10) 
Empirical absorption correction using spherical harmonics, 
 implemented in SCALE3 ABSPACK scaling algorithm. 
;
_computing_data_collection
; 
CrysAlis RED, Oxford Diffraction Ltd., 
Version 1.171.32.24 (release 21-04-2008 CrysAlis171 .NET) 
(compiled Apr 21 2008,18:23:10) 
Empirical absorption correction using spherical harmonics, 
 implemented in SCALE3 ABSPACK scaling algorithm. 
;
_computing_data_reduction
; 
CrysAlis RED, Oxford Diffraction Ltd., 
Version 1.171.32.24 (release 21-04-2008 CrysAlis171 .NET) 
(compiled Apr 21 2008,18:23:10) 
Empirical absorption correction using spherical harmonics, 
 implemented in SCALE3 ABSPACK scaling algorithm. 
;
_computing_molecular_graphics SHELXTL
_computing_publication_material SHELXTL
_computing_structure_refinement 'SHELXL-97 (Sheldrick, 1997)'
_computing_structure_solution 'SHELXS-97 (Sheldrick, 1990)'
_diffrn_ambient_temperature 295(2)
_diffrn_measured_fraction_theta_full 0.999
_diffrn_measured_fraction_theta_max 0.999
_diffrn_measurement_device_type 'Oxford Diffraction Gemini R'
_diffrn_measurement_method CCD
_diffrn_radiation_monochromator graphite
_diffrn_radiation_source 'fine-focus sealed tube'
_diffrn_radiation_type MoK\a
_diffrn_radiation_wavelength 0.71073
_diffrn_reflns_av_R_equivalents 0.0311
_diffrn_reflns_av_sigmaI/netI 0.0292
_diffrn_reflns_limit_h_max 20
_diffrn_reflns_limit_h_min -20
_diffrn_reflns_limit_k_max 16
_diffrn_reflns_limit_k_min -17
_diffrn_reflns_limit_l_max 10
_diffrn_reflns_limit_l_min -10
_diffrn_reflns_number 16691
_diffrn_reflns_theta_full 27.50
_diffrn_reflns_theta_max 27.50
_diffrn_reflns_theta_min 2.93
_exptl_absorpt_coefficient_mu 0.073
_exptl_absorpt_correction_T_max 1.00000
_exptl_absorpt_correction_T_min 0.86034
_exptl_absorpt_correction_type multi-scan
_exptl_absorpt_process_details
; 
CrysAlis RED, Oxford Diffraction Ltd., 
Version 1.171.32.24 (release 21-04-2008 CrysAlis171 .NET) 
(compiled Apr 21 2008,18:23:10) 
Empirical absorption correction using spherical harmonics, 
 implemented in SCALE3 ABSPACK scaling algorithm. 
;
_exptl_crystal_density_diffrn 1.245
_exptl_crystal_density_method 'not measured'
_exptl_crystal_F_000 688
_exptl_crystal_size_max 0.20
_exptl_crystal_size_mid 0.20
_exptl_crystal_size_min 0.15
_refine_diff_density_max 0.353
_refine_diff_density_min -0.262
_refine_diff_density_rms 0.038
_refine_ls_extinction_coef 0.002(2)
_refine_ls_extinction_expression Fc^*^=kFc[1+0.001xFc^2^\l^3^/sin(2\q)]^-1/4^
_refine_ls_extinction_method SHELXL
_refine_ls_goodness_of_fit_ref 1.095
_refine_ls_hydrogen_treatment mixed
_refine_ls_matrix_type full
_refine_ls_number_parameters 227
_refine_ls_number_reflns 3970
_refine_ls_number_restraints 0
_refine_ls_restrained_S_all 1.095
_refine_ls_R_factor_all 0.0743
_refine_ls_R_factor_gt 0.0480
_refine_ls_shift/su_max 0.006
_refine_ls_shift/su_mean 0.001
_refine_ls_structure_factor_coef Fsqd
_refine_ls_weighting_details 'calc w=1/[\s^2^(Fo^2^)+(0.0899P)^2^+0.0979P] where P=(Fo^2^+2Fc^2^)/3'
_refine_ls_weighting_scheme calc
_refine_ls_wR_factor_gt 0.1506
_refine_ls_wR_factor_ref 0.1611
_reflns_number_gt 2619
_reflns_number_total 3970
_reflns_threshold_expression >2sigma(I)
_cod_data_source_file jp807748t_si_001.cif
_cod_data_source_block 6
_cod_depositor_comments
;
The following automatic conversions were performed:

'_symmetry_cell_setting' value 'Monoclinic' changed to 'monoclinic'
according to
/usr/data/users/saulius/automatic-downloads/retrospective/ACS/lib/dictionaries/cif_core.dic
dictionary named 'cif_core.dic' version 2.4.2 from 2011-04-26.

Automatic conversion script
Id: cif_fix_values 2281 2013-09-26 08:29:07Z andrius 
;
_cod_original_sg_symbol_H-M P2(1)/c
_cod_database_code 1516380

loop_
_symmetry_equiv_pos_as_xyz
'x, y, z'
'-x, y+1/2, -z+1/2'
'-x, -y, -z'
'x, -y-1/2, z-1/2'

loop_
_atom_site_label
_atom_site_type_symbol
_atom_site_fract_x
_atom_site_fract_y
_atom_site_fract_z
_atom_site_U_iso_or_equiv
_atom_site_adp_type
_atom_site_occupancy
_atom_site_symmetry_multiplicity
_atom_site_calc_flag
_atom_site_refinement_flags
N1 N 0.37678(9) 0.61074(12) 0.17670(17) 0.0480(4) Uani 1 1 d .
H1A H 0.4121 0.6229 0.2662 0.058 Uiso 1 1 calc R
N2 N 0.55709(14) 0.61363(16) -0.4946(2) 0.0828(7) Uani 1 1 d .
C1 C 0.29260(10) 0.59154(13) 0.19400(18) 0.0368(4) Uani 1 1 d .
C2 C 0.25922(10) 0.64634(12) 0.30903(17) 0.0348(4) Uani 1 1 d .
H2A H 0.2939 0.6931 0.3732 0.042 Uiso 1 1 calc R
C3 C 0.17606(10) 0.63468(12) 0.33299(17) 0.0331(4) Uani 1 1 d .
C4 C 0.12315(9) 0.56423(11) 0.23515(17) 0.0318(4) Uani 1 1 d .
C5 C 0.15969(10) 0.50569(13) 0.12719(18) 0.0387(4) Uani 1 1 d .
H5A H 0.1268 0.4558 0.0672 0.046 Uiso 1 1 calc R
C6 C 0.24190(10) 0.51803(14) 0.10503(19) 0.0423(4) Uani 1 1 d .
H6A H 0.2634 0.4775 0.0310 0.051 Uiso 1 1 calc R
C7 C 0.14889(11) 0.69821(15) 0.4653(2) 0.0495(5) Uani 1 1 d .
H7A H 0.1954 0.7401 0.5158 0.074 Uiso 1 1 calc R
H7B H 0.1323 0.6549 0.5466 0.074 Uiso 1 1 calc R
H7C H 0.1017 0.7399 0.4176 0.074 Uiso 1 1 calc R
C8 C 0.03160(10) 0.54989(12) 0.24225(17) 0.0329(4) Uani 1 1 d .
C9 C 0.00025(11) 0.44278(13) 0.2434(2) 0.0443(4) Uani 1 1 d .
H9A H -0.0592 0.4429 0.2476 0.066 Uiso 1 1 calc R
H9B H 0.0311 0.4082 0.3377 0.066 Uiso 1 1 calc R
H9C H 0.0089 0.4090 0.1455 0.066 Uiso 1 1 calc R
C10 C -0.01916(10) 0.63032(12) 0.24006(18) 0.0368(4) Uani 1 1 d .
H10A H 0.0061 0.6920 0.2257 0.044 Uiso 1 1 calc R
C11 C -0.10879(10) 0.63618(12) 0.25690(18) 0.0348(4) Uani 1 1 d .
C12 C -0.15943(11) 0.71334(14) 0.1774(2) 0.0436(4) Uani 1 1 d .
H12A H -0.1369 0.7580 0.1104 0.052 Uiso 1 1 calc R
C13 C -0.24281(11) 0.72459(16) 0.1966(2) 0.0524(5) Uani 1 1 d .
H13A H -0.2760 0.7758 0.1409 0.063 Uiso 1 1 calc R
C14 C -0.27668(11) 0.66107(17) 0.2966(2) 0.0504(5) Uani 1 1 d .
H14A H -0.3326 0.6694 0.3098 0.060 Uiso 1 1 calc R
C15 C -0.22783(11) 0.58446(15) 0.3781(2) 0.0476(5) Uani 1 1 d .
H15A H -0.2508 0.5411 0.4464 0.057 Uiso 1 1 calc R
C16 C -0.14506(11) 0.57221(13) 0.35830(19) 0.0405(4) Uani 1 1 d .
H16A H -0.1126 0.5203 0.4136 0.049 Uiso 1 1 calc R
C17 C 0.41023(10) 0.61267(12) 0.03550(19) 0.0380(4) Uani 1 1 d .
C18 C 0.49746(11) 0.62929(14) 0.0515(2) 0.0445(4) Uani 1 1 d .
H18A H 0.5303 0.6389 0.1553 0.053 Uiso 1 1 calc R
C19 C 0.53539(11) 0.63164(14) -0.0830(2) 0.0468(4) Uani 1 1 d .
H19A H 0.5935 0.6430 -0.0697 0.056 Uiso 1 1 calc R
C20 C 0.48775(11) 0.61728(13) -0.2390(2) 0.0452(4) Uani 1 1 d .
C21 C 0.40101(12) 0.60248(15) -0.2558(2) 0.0494(5) Uani 1 1 d .
H21A H 0.3684 0.5933 -0.3600 0.059 Uiso 1 1 calc R
C22 C 0.36215(11) 0.60113(15) -0.1221(2) 0.0453(4) Uani 1 1 d .
H22A H 0.3036 0.5925 -0.1364 0.054 Uiso 1 1 calc R
C23 C 0.52688(14) 0.61521(15) -0.3810(2) 0.0567(5) Uani 1 1 d .

loop_
_atom_site_aniso_label
_atom_site_aniso_U_11
_atom_site_aniso_U_22
_atom_site_aniso_U_33
_atom_site_aniso_U_23
_atom_site_aniso_U_13
_atom_site_aniso_U_12
N1 0.0335(7) 0.0709(11) 0.0391(7) -0.0085(7) 0.0058(6) -0.0075(7)
N2 0.1127(17) 0.0742(14) 0.0767(12) -0.0118(10) 0.0567(12) -0.0296(12)
C1 0.0305(8) 0.0432(10) 0.0369(8) 0.0021(7) 0.0065(6) 0.0016(7)
C2 0.0367(8) 0.0352(9) 0.0309(7) -0.0007(6) 0.0023(6) -0.0055(7)
C3 0.0381(8) 0.0319(9) 0.0291(7) 0.0009(6) 0.0061(6) -0.0003(7)
C4 0.0327(8) 0.0318(8) 0.0305(7) 0.0018(6) 0.0050(6) 0.0012(6)
C5 0.0397(9) 0.0379(9) 0.0382(8) -0.0084(7) 0.0067(7) -0.0034(7)
C6 0.0414(9) 0.0456(10) 0.0415(9) -0.0093(7) 0.0119(7) 0.0028(8)
C7 0.0478(10) 0.0528(12) 0.0495(10) -0.0170(8) 0.0135(8) -0.0077(9)
C8 0.0338(8) 0.0356(9) 0.0288(7) -0.0008(6) 0.0046(6) -0.0020(7)
C9 0.0401(9) 0.0381(10) 0.0542(10) -0.0036(8) 0.0076(8) -0.0049(8)
C10 0.0359(9) 0.0346(9) 0.0408(9) 0.0021(7) 0.0095(7) -0.0036(7)
C11 0.0342(8) 0.0356(9) 0.0346(8) -0.0045(6) 0.0062(6) -0.0030(7)
C12 0.0412(9) 0.0452(10) 0.0452(9) 0.0062(8) 0.0106(8) 0.0016(8)
C13 0.0414(10) 0.0648(13) 0.0500(10) 0.0025(9) 0.0056(8) 0.0126(9)
C14 0.0302(8) 0.0746(14) 0.0462(10) -0.0090(9) 0.0069(7) -0.0051(9)
C15 0.0448(10) 0.0566(12) 0.0434(9) -0.0037(8) 0.0135(8) -0.0144(9)
C16 0.0420(9) 0.0424(10) 0.0367(8) -0.0007(7) 0.0064(7) -0.0024(8)
C17 0.0352(8) 0.0371(9) 0.0426(9) -0.0032(7) 0.0095(7) 0.0009(7)
C18 0.0362(9) 0.0501(11) 0.0469(10) -0.0068(8) 0.0070(7) -0.0074(8)
C19 0.0371(9) 0.0460(11) 0.0600(11) -0.0044(8) 0.0160(8) -0.0078(8)
C20 0.0522(11) 0.0367(10) 0.0503(10) -0.0012(8) 0.0192(8) -0.0065(8)
C21 0.0509(11) 0.0553(12) 0.0410(9) 0.0029(8) 0.0065(8) -0.0038(9)
C22 0.0327(8) 0.0553(12) 0.0466(9) 0.0015(8) 0.0045(7) 0.0007(8)
C23 0.0680(13) 0.0474(12) 0.0604(12) -0.0039(9) 0.0268(10) -0.0169(10)

loop_
_atom_type_symbol
_atom_type_description
_atom_type_scat_dispersion_real
_atom_type_scat_dispersion_imag
_atom_type_scat_source
C C 0.0033 0.0016 'International Tables Vol C Tables 4.2.6.8 and 6.1.1.4'
H H 0.0000 0.0000 'International Tables Vol C Tables 4.2.6.8 and 6.1.1.4'
N N 0.0061 0.0033 'International Tables Vol C Tables 4.2.6.8 and 6.1.1.4'

loop_
_geom_angle_atom_site_label_1
_geom_angle_atom_site_label_2
_geom_angle_atom_site_label_3
_geom_angle
C17 N1 C1 128.64(14)
C2 C1 C6 118.10(14)
C2 C1 N1 118.55(14)
C6 C1 N1 123.32(14)
C1 C2 C3 122.99(14)
C2 C3 C4 118.63(13)
C2 C3 C7 117.14(14)
C4 C3 C7 124.23(14)
C5 C4 C3 117.26(14)
C5 C4 C8 119.31(13)
C3 C4 C8 123.43(13)
C6 C5 C4 123.29(15)
C5 C6 C1 119.50(15)
C10 C8 C4 119.86(14)
C10 C8 C9 123.19(14)
C4 C8 C9 116.88(13)
C8 C10 C11 129.98(15)
C12 C11 C16 117.38(15)
C12 C11 C10 119.11(14)
C16 C11 C10 123.36(14)
C13 C12 C11 120.96(16)
C14 C13 C12 120.47(18)
C13 C14 C15 119.88(16)
C16 C15 C14 119.96(16)
C15 C16 C11 121.35(16)
N1 C17 C22 124.06(15)
N1 C17 C18 117.70(14)
C22 C17 C18 118.23(15)
C19 C18 C17 121.09(16)
C18 C19 C20 120.49(16)
C21 C20 C19 118.64(15)
C21 C20 C23 120.02(16)
C19 C20 C23 121.33(17)
C22 C21 C20 121.38(16)
C21 C22 C17 120.13(16)
N2 C23 C20 179.3(3)

loop_
_geom_bond_atom_site_label_1
_geom_bond_atom_site_label_2
_geom_bond_distance
N1 C17 1.377(2)
N1 C1 1.407(2)
N2 C23 1.138(2)
C1 C2 1.384(2)
C1 C6 1.389(2)
C2 C3 1.393(2)
C3 C4 1.411(2)
C3 C7 1.511(2)
C4 C5 1.394(2)
C4 C8 1.492(2)
C5 C6 1.374(2)
C8 C10 1.339(2)
C8 C9 1.506(2)
C10 C11 1.471(2)
C11 C12 1.392(2)
C11 C16 1.396(2)
C12 C13 1.383(2)
C13 C14 1.364(3)
C14 C15 1.379(3)
C15 C16 1.377(2)
C17 C22 1.396(2)
C17 C18 1.397(2)
C18 C19 1.368(2)
C19 C20 1.387(3)
C20 C21 1.385(2)
C20 C23 1.435(2)
C21 C22 1.371(2)
